data_7219577
loop_
_publ_author_name
'Rojas, Rene S.'
'Trofymchuk, Oleksandra S.'
'Daniliuc, Constantin Gabriel'
'Kehr, Gerald'
'Erker, G.'

_publ_section_title
;
 Synthesis and Structures of N-Arylcyano-\b-diketiminate Zinc Complexes
 and Adducts, their Application in Ring&#x2010;Opening Polymerization of
 L-lactide
;
_journal_name_full 'RSC Adv.'
_journal_paper_doi 10.1039/C4RA16670A
_journal_year 2015
_chemical_formula_sum 'C50 H66 N10 Si4 Zn2'
_chemical_formula_weight 1050.23
_chemical_name_systematic
; 
 ? 
;
_space_group_IT_number 2
_symmetry_cell_setting triclinic
_symmetry_space_group_name_Hall '-P 1'
_symmetry_space_group_name_H-M 'P -1'
_atom_sites_solution_hydrogens geom
_atom_sites_solution_primary direct
_atom_sites_solution_secondary difmap
_audit_creation_method SHELXL-97
_audit_update_record
;
2015-01-27 deposited with the CCDC.
2015-02-16 downloaded from the CCDC.
;
_cell_angle_alpha 75.0930(10)
_cell_angle_beta 80.392(2)
_cell_angle_gamma 71.743(2)
_cell_formula_units_Z 1
_cell_length_a 10.3795(3)
_cell_length_b 11.2101(4)
_cell_length_c 15.3836(6)
_cell_measurement_reflns_used 3118
_cell_measurement_temperature 223(2)
_cell_measurement_theta_max 28.28
_cell_measurement_theta_min 4.08
_cell_volume 1635.37(10)
_computing_cell_refinement 'Collect (Nonius B.V., 1998)'
_computing_data_collection 'Collect (Nonius B.V., 1998)'
_computing_data_reduction 'Denzo-SMN (Otwinowski & Minor, 1997)'
_computing_molecular_graphics 'XP (BrukerAXS, 2000)'
_computing_publication_material 'SHELXL-97 (Sheldrick, 1997)'
_computing_structure_refinement 'SHELXL-97 (Sheldrick, 1997)'
_computing_structure_solution 'SHELXS-97 (Sheldrick, 1990)'
_diffrn_ambient_temperature 223(2)
_diffrn_measured_fraction_theta_full 0.971
_diffrn_measured_fraction_theta_max 0.971
_diffrn_measurement_device_type 'Nonius KappaCCD APEXII'
_diffrn_measurement_method '\w and \f scans'
_diffrn_radiation_monochromator 'Montel mirror'
_diffrn_radiation_source 'rotating anode Nonius FR591'
_diffrn_radiation_type MoK\a
_diffrn_radiation_wavelength 0.71073
_diffrn_reflns_av_R_equivalents 0.042
_diffrn_reflns_av_sigmaI/netI 0.0311
_diffrn_reflns_limit_h_max 12
_diffrn_reflns_limit_h_min 0
_diffrn_reflns_limit_k_max 14
_diffrn_reflns_limit_k_min -12
_diffrn_reflns_limit_l_max 19
_diffrn_reflns_limit_l_min -18
_diffrn_reflns_number 12752
_diffrn_reflns_theta_full 26.37
_diffrn_reflns_theta_max 26.37
_diffrn_reflns_theta_min 4.15
_exptl_absorpt_coefficient_mu 0.842
_exptl_absorpt_correction_T_max 0.8841
_exptl_absorpt_correction_T_min 0.8299
_exptl_absorpt_correction_type multi-scan
_exptl_absorpt_process_details 'Denzo (Otwinowski, Borek, Majewski & Minor, 2003)'
_exptl_crystal_colour colourless
_exptl_crystal_density_diffrn 1.066
_exptl_crystal_density_method 'not measured'
_exptl_crystal_description prism
_exptl_crystal_F_000 552
_exptl_crystal_size_max 0.23
_exptl_crystal_size_mid 0.20
_exptl_crystal_size_min 0.15
_refine_diff_density_max 0.462
_refine_diff_density_min -0.465
_refine_diff_density_rms 0.063
_refine_ls_extinction_method none
_refine_ls_goodness_of_fit_ref 1.065
_refine_ls_hydrogen_treatment constr
_refine_ls_matrix_type full
_refine_ls_number_parameters 306
_refine_ls_number_reflns 6468
_refine_ls_number_restraints 0
_refine_ls_restrained_S_all 1.065
_refine_ls_R_factor_all 0.0572
_refine_ls_R_factor_gt 0.0502
_refine_ls_shift/su_max 0.001
_refine_ls_shift/su_mean 0.000
_refine_ls_structure_factor_coef Fsqd
_refine_ls_weighting_details 'calc w=1/[\s^2^(Fo^2^)+(0.0718P)^2^+1.1058P] where P=(Fo^2^+2Fc^2^)/3'
_refine_ls_weighting_scheme calc
_refine_ls_wR_factor_gt 0.1336
_refine_ls_wR_factor_ref 0.1389
_reflns_number_gt 5746
_reflns_number_total 6468
_reflns_threshold_expression >2sigma(I)
_cod_data_source_file c4ra16670a2.cif
_cod_data_source_block erk7466
_cod_original_sg_symbol_H-M P-1
_cod_database_code 7219577

loop_
_symmetry_equiv_pos_as_xyz
'x, y, z'
'-x, -y, -z'

loop_
_atom_site_label
_atom_site_type_symbol
_atom_site_fract_x
_atom_site_fract_y
_atom_site_fract_z
_atom_site_U_iso_or_equiv
_atom_site_adp_type
_atom_site_occupancy
_atom_site_symmetry_multiplicity
_atom_site_calc_flag
_atom_site_refinement_flags
Zn1 Zn 0.94153(3) 0.66318(3) 0.647435(19) 0.04393(12) Uani 1 1 d .
Si1 Si 1.19686(9) 0.48851(9) 0.74184(6) 0.0614(2) Uani 1 1 d .
Si2 Si 1.04030(8) 0.74291(8) 0.79417(5) 0.0500(2) Uani 1 1 d .
N1 N 0.9506(2) 0.7614(2) 0.52030(14) 0.0427(5) Uani 1 1 d .
N2 N 0.7383(2) 0.7086(2) 0.66931(15) 0.0457(5) Uani 1 1 d .
N3 N 1.0716(2) 0.6315(2) 0.73036(15) 0.0488(5) Uani 1 1 d .
N27 N 1.0577(3) 0.5212(2) 0.38737(17) 0.0546(6) Uani 1 1 d .
N37 N 0.4850(3) 1.0069(3) 0.7028(3) 0.0818(9) Uani 1 1 d .
C1 C 0.8420(3) 0.8047(3) 0.47287(17) 0.0443(6) Uani 1 1 d .
C2 C 0.7129(3) 0.7917(3) 0.5106(2) 0.0527(7) Uani 1 1 d .
H2 H 0.6479 0.8173 0.4685 0.063 Uiso 1 1 calc R
C3 C 0.6643(3) 0.7480(3) 0.5987(2) 0.0508(6) Uani 1 1 d .
C4 C 0.8540(3) 0.8705(3) 0.37479(19) 0.0547(7) Uani 1 1 d .
H4A H 0.9131 0.9256 0.3657 0.082 Uiso 1 1 calc R
H4B H 0.7645 0.9220 0.3569 0.082 Uiso 1 1 calc R
H4C H 0.8924 0.8062 0.3385 0.082 Uiso 1 1 calc R
C5 C 0.5189(3) 0.7413(5) 0.6112(2) 0.0731(10) Uani 1 1 d .
H5A H 0.5018 0.6884 0.6701 0.110 Uiso 1 1 calc R
H5B H 0.5046 0.7039 0.5646 0.110 Uiso 1 1 calc R
H5C H 0.4570 0.8274 0.6068 0.110 Uiso 1 1 calc R
C11 C 1.2810(4) 0.4585(5) 0.6289(3) 0.0880(13) Uani 1 1 d .
H11A H 1.2136 0.4565 0.5930 0.132 Uiso 1 1 calc R
H11B H 1.3511 0.3767 0.6371 0.132 Uiso 1 1 calc R
H11C H 1.3217 0.5270 0.5982 0.132 Uiso 1 1 calc R
C12 C 1.3366(5) 0.4795(5) 0.8092(4) 0.0984(15) Uani 1 1 d .
H12A H 1.3848 0.5419 0.7770 0.148 Uiso 1 1 calc R
H12B H 1.3998 0.3937 0.8176 0.148 Uiso 1 1 calc R
H12C H 1.2974 0.4984 0.8676 0.148 Uiso 1 1 calc R
C13 C 1.1284(5) 0.3498(4) 0.8024(3) 0.0884(13) Uani 1 1 d .
H13A H 1.0944 0.3586 0.8638 0.133 Uiso 1 1 calc R
H13B H 1.2006 0.2698 0.8036 0.133 Uiso 1 1 calc R
H13C H 1.0548 0.3493 0.7711 0.133 Uiso 1 1 calc R
C14 C 1.1911(4) 0.8021(4) 0.7923(3) 0.0776(10) Uani 1 1 d .
H14A H 1.2561 0.7376 0.8311 0.116 Uiso 1 1 calc R
H14B H 1.1613 0.8813 0.8139 0.116 Uiso 1 1 calc R
H14C H 1.2338 0.8179 0.7310 0.116 Uiso 1 1 calc R
C15 C 0.9850(5) 0.6798(5) 0.9152(2) 0.0840(12) Uani 1 1 d .
H15A H 0.9010 0.6574 0.9186 0.126 Uiso 1 1 calc R
H15B H 0.9701 0.7454 0.9494 0.126 Uiso 1 1 calc R
H15C H 1.0552 0.6039 0.9404 0.126 Uiso 1 1 calc R
C16 C 0.9022(3) 0.8891(3) 0.7484(3) 0.0650(8) Uani 1 1 d .
H16A H 0.9204 0.9139 0.6834 0.098 Uiso 1 1 calc R
H16B H 0.8994 0.9592 0.7755 0.098 Uiso 1 1 calc R
H16C H 0.8152 0.8699 0.7628 0.098 Uiso 1 1 calc R
C21 C 1.0802(3) 0.7707(3) 0.47668(17) 0.0431(6) Uani 1 1 d .
C22 C 1.1540(3) 0.6884(3) 0.41944(19) 0.0475(6) Uani 1 1 d .
C23 C 1.2831(3) 0.6962(3) 0.3780(2) 0.0604(8) Uani 1 1 d .
H23 H 1.3323 0.6404 0.3399 0.073 Uiso 1 1 calc R
C24 C 1.3375(3) 0.7849(3) 0.3929(3) 0.0649(8) Uani 1 1 d .
H24 H 1.4230 0.7918 0.3641 0.078 Uiso 1 1 calc R
C25 C 1.2660(3) 0.8637(3) 0.4503(2) 0.0600(8) Uani 1 1 d .
H25 H 1.3033 0.9249 0.4603 0.072 Uiso 1 1 calc R
C26 C 1.1408(3) 0.8554(3) 0.4936(2) 0.0494(6) Uani 1 1 d .
H26 H 1.0961 0.9074 0.5350 0.059 Uiso 1 1 calc R
C27 C 1.0985(3) 0.5959(3) 0.40276(18) 0.0475(6) Uani 1 1 d .
C31 C 0.6787(3) 0.6830(3) 0.75870(19) 0.0493(6) Uani 1 1 d .
C32 C 0.5782(3) 0.7761(3) 0.7961(2) 0.0536(7) Uani 1 1 d .
C33 C 0.5268(3) 0.7482(4) 0.8873(2) 0.0664(9) Uani 1 1 d .
H33 H 0.4583 0.8113 0.9120 0.080 Uiso 1 1 calc R
C34 C 0.5774(4) 0.6282(4) 0.9399(2) 0.0724(10) Uani 1 1 d .
H34 H 0.5433 0.6090 1.0008 0.087 Uiso 1 1 calc R
C35 C 0.6767(4) 0.5368(4) 0.9044(2) 0.0726(10) Uani 1 1 d .
H35 H 0.7113 0.4551 0.9412 0.087 Uiso 1 1 calc R
C36 C 0.7274(3) 0.5629(3) 0.8148(2) 0.0628(8) Uani 1 1 d .
H36 H 0.7958 0.4984 0.7913 0.075 Uiso 1 1 calc R
C37 C 0.5272(3) 0.9044(4) 0.7437(2) 0.0617(8) Uani 1 1 d .

loop_
_atom_site_aniso_label
_atom_site_aniso_U_11
_atom_site_aniso_U_22
_atom_site_aniso_U_33
_atom_site_aniso_U_23
_atom_site_aniso_U_13
_atom_site_aniso_U_12
Zn1 0.03545(18) 0.0527(2) 0.04174(18) -0.00928(13) -0.00897(12) -0.00792(13)
Si1 0.0520(5) 0.0610(5) 0.0625(5) -0.0074(4) -0.0240(4) 0.0004(4)
Si2 0.0495(4) 0.0589(5) 0.0459(4) -0.0094(3) -0.0092(3) -0.0204(4)
N1 0.0362(11) 0.0493(12) 0.0422(11) -0.0097(9) -0.0075(8) -0.0101(9)
N2 0.0358(11) 0.0566(13) 0.0458(12) -0.0129(10) -0.0064(9) -0.0120(10)
N3 0.0412(12) 0.0574(14) 0.0455(12) -0.0075(10) -0.0148(9) -0.0084(10)
N27 0.0579(15) 0.0518(14) 0.0537(14) -0.0162(11) -0.0046(11) -0.0115(12)
N37 0.0573(17) 0.078(2) 0.100(2) -0.0047(19) -0.0103(16) -0.0157(16)
C1 0.0425(13) 0.0462(14) 0.0417(13) -0.0102(11) -0.0111(10) -0.0048(11)
C2 0.0365(13) 0.0710(19) 0.0494(15) -0.0133(13) -0.0159(11) -0.0074(13)
C3 0.0360(13) 0.0660(18) 0.0526(15) -0.0160(13) -0.0080(11) -0.0133(12)
C4 0.0494(16) 0.0614(17) 0.0448(14) -0.0035(13) -0.0124(12) -0.0063(13)
C5 0.0447(17) 0.122(3) 0.0630(19) -0.023(2) -0.0085(14) -0.0343(19)
C11 0.057(2) 0.097(3) 0.092(3) -0.031(2) -0.0081(19) 0.012(2)
C12 0.079(3) 0.094(3) 0.117(4) -0.012(3) -0.060(3) 0.000(2)
C13 0.110(3) 0.062(2) 0.083(3) 0.0034(19) -0.031(2) -0.015(2)
C14 0.063(2) 0.078(2) 0.101(3) -0.015(2) -0.026(2) -0.0276(18)
C15 0.113(3) 0.096(3) 0.0498(18) -0.0171(18) 0.0010(19) -0.043(3)
C16 0.0576(18) 0.0627(19) 0.081(2) -0.0262(17) -0.0096(16) -0.0151(15)
C21 0.0371(13) 0.0442(13) 0.0432(13) -0.0033(10) -0.0107(10) -0.0064(10)
C22 0.0434(14) 0.0471(14) 0.0508(15) -0.0106(12) -0.0056(11) -0.0108(11)
C23 0.0457(16) 0.0633(18) 0.0666(19) -0.0159(15) 0.0044(14) -0.0113(14)
C24 0.0420(15) 0.068(2) 0.080(2) -0.0075(17) -0.0021(15) -0.0185(14)
C25 0.0501(16) 0.0508(16) 0.081(2) -0.0042(15) -0.0209(15) -0.0177(13)
C26 0.0438(14) 0.0450(14) 0.0603(16) -0.0119(12) -0.0151(12) -0.0086(11)
C27 0.0470(15) 0.0479(15) 0.0448(14) -0.0131(11) -0.0001(11) -0.0092(12)
C31 0.0391(13) 0.0637(17) 0.0475(14) -0.0110(13) -0.0054(11) -0.0183(12)
C32 0.0414(14) 0.0686(18) 0.0528(16) -0.0144(14) -0.0041(12) -0.0177(13)
C33 0.0496(17) 0.094(3) 0.0581(18) -0.0204(18) 0.0025(14) -0.0251(17)
C34 0.067(2) 0.105(3) 0.0484(17) -0.0054(18) -0.0007(15) -0.040(2)
C35 0.070(2) 0.078(2) 0.063(2) 0.0083(17) -0.0110(17) -0.0285(19)
C36 0.0569(18) 0.068(2) 0.0615(18) -0.0059(15) -0.0079(14) -0.0199(15)
C37 0.0435(15) 0.075(2) 0.0655(19) -0.0180(17) 0.0003(14) -0.0165(15)

loop_
_atom_type_symbol
_atom_type_description
_atom_type_scat_dispersion_real
_atom_type_scat_dispersion_imag
_atom_type_scat_source
C C 0.0033 0.0016 'International Tables Vol C Tables 4.2.6.8 and 6.1.1.4'
H H 0.0000 0.0000 'International Tables Vol C Tables 4.2.6.8 and 6.1.1.4'
N N 0.0061 0.0033 'International Tables Vol C Tables 4.2.6.8 and 6.1.1.4'
Si Si 0.0817 0.0704 'International Tables Vol C Tables 4.2.6.8 and 6.1.1.4'
Zn Zn 0.2839 1.4301 'International Tables Vol C Tables 4.2.6.8 and 6.1.1.4'

loop_
_geom_angle_atom_site_label_1
_geom_angle_atom_site_label_2
_geom_angle_atom_site_label_3
_geom_angle
_geom_angle_site_symmetry_3
N3 Zn1 N1 125.36(10) .
N3 Zn1 N2 128.84(10) .
N1 Zn1 N2 96.87(9) .
N3 Zn1 N27 111.29(10) 2_766
N1 Zn1 N27 95.21(9) 2_766
N2 Zn1 N27 89.26(10) 2_766
N3 Si1 C11 110.92(16) .
N3 Si1 C13 111.68(18) .
C11 Si1 C13 108.4(2) .
N3 Si1 C12 113.79(18) .
C11 Si1 C12 106.4(2) .
C13 Si1 C12 105.3(2) .
N3 Si2 C16 109.88(14) .
N3 Si2 C14 113.11(17) .
C16 Si2 C14 105.54(17) .
N3 Si2 C15 112.12(17) .
C16 Si2 C15 108.1(2) .
C14 Si2 C15 107.8(2) .
C1 N1 C21 120.0(2) .
C1 N1 Zn1 121.51(18) .
C21 N1 Zn1 118.06(16) .
C3 N2 C31 121.8(2) .
C3 N2 Zn1 119.14(18) .
C31 N2 Zn1 118.63(17) .
Si2 N3 Si1 126.35(14) .
Si2 N3 Zn1 115.77(13) .
Si1 N3 Zn1 117.53(14) .
C27 N27 Zn1 159.1(2) 2_766
N1 C1 C2 122.8(2) .
N1 C1 C4 120.5(2) .
C2 C1 C4 116.7(2) .
C3 C2 C1 131.4(2) .
C3 C2 H2 114.3 .
C1 C2 H2 114.3 .
N2 C3 C2 124.4(2) .
N2 C3 C5 120.3(3) .
C2 C3 C5 115.2(3) .
C1 C4 H4A 109.5 .
C1 C4 H4B 109.5 .
H4A C4 H4B 109.5 .
C1 C4 H4C 109.5 .
H4A C4 H4C 109.5 .
H4B C4 H4C 109.5 .
C3 C5 H5A 109.5 .
C3 C5 H5B 109.5 .
H5A C5 H5B 109.5 .
C3 C5 H5C 109.5 .
H5A C5 H5C 109.5 .
H5B C5 H5C 109.5 .
Si1 C11 H11A 109.5 .
Si1 C11 H11B 109.5 .
H11A C11 H11B 109.5 .
Si1 C11 H11C 109.5 .
H11A C11 H11C 109.5 .
H11B C11 H11C 109.5 .
Si1 C12 H12A 109.5 .
Si1 C12 H12B 109.5 .
H12A C12 H12B 109.5 .
Si1 C12 H12C 109.5 .
H12A C12 H12C 109.5 .
H12B C12 H12C 109.5 .
Si1 C13 H13A 109.5 .
Si1 C13 H13B 109.5 .
H13A C13 H13B 109.5 .
Si1 C13 H13C 109.5 .
H13A C13 H13C 109.5 .
H13B C13 H13C 109.5 .
Si2 C14 H14A 109.5 .
Si2 C14 H14B 109.5 .
H14A C14 H14B 109.5 .
Si2 C14 H14C 109.5 .
H14A C14 H14C 109.5 .
H14B C14 H14C 109.5 .
Si2 C15 H15A 109.5 .
Si2 C15 H15B 109.5 .
H15A C15 H15B 109.5 .
Si2 C15 H15C 109.5 .
H15A C15 H15C 109.5 .
H15B C15 H15C 109.5 .
Si2 C16 H16A 109.5 .
Si2 C16 H16B 109.5 .
H16A C16 H16B 109.5 .
Si2 C16 H16C 109.5 .
H16A C16 H16C 109.5 .
H16B C16 H16C 109.5 .
C26 C21 C22 118.1(3) .
C26 C21 N1 121.2(2) .
C22 C21 N1 120.6(2) .
C21 C22 C23 120.4(3) .
C21 C22 C27 120.3(3) .
C23 C22 C27 119.3(3) .
C24 C23 C22 120.1(3) .
C24 C23 H23 120.0 .
C22 C23 H23 120.0 .
C23 C24 C25 119.3(3) .
C23 C24 H24 120.3 .
C25 C24 H24 120.3 .
C24 C25 C26 121.5(3) .
C24 C25 H25 119.2 .
C26 C25 H25 119.2 .
C25 C26 C21 120.5(3) .
C25 C26 H26 119.8 .
C21 C26 H26 119.8 .
N27 C27 C22 177.8(3) .
C32 C31 C36 117.7(3) .
C32 C31 N2 122.7(3) .
C36 C31 N2 119.4(3) .
C31 C32 C33 120.7(3) .
C31 C32 C37 121.1(3) .
C33 C32 C37 118.2(3) .
C34 C33 C32 119.5(3) .
C34 C33 H33 120.3 .
C32 C33 H33 120.3 .
C35 C34 C33 120.4(3) .
C35 C34 H34 119.8 .
C33 C34 H34 119.8 .
C34 C35 C36 120.6(3) .
C34 C35 H35 119.7 .
C36 C35 H35 119.7 .
C35 C36 C31 121.0(3) .
C35 C36 H36 119.5 .
C31 C36 H36 119.5 .
N37 C37 C32 179.0(4) .

loop_
_geom_bond_atom_site_label_1
_geom_bond_atom_site_label_2
_geom_bond_distance
_geom_bond_site_symmetry_2
Zn1 N3 1.902(2) .
Zn1 N1 1.985(2) .
Zn1 N2 2.000(2) .
Zn1 N27 2.262(3) 2_766
Si1 N3 1.708(3) .
Si1 C11 1.871(4) .
Si1 C13 1.875(5) .
Si1 C12 1.883(4) .
Si2 N3 1.702(3) .
Si2 C16 1.873(4) .
Si2 C14 1.875(4) .
Si2 C15 1.876(4) .
N1 C1 1.337(3) .
N1 C21 1.422(3) .
N2 C3 1.335(4) .
N2 C31 1.407(4) .
N27 C27 1.138(4) .
N27 Zn1 2.262(3) 2_766
N37 C37 1.146(5) .
C1 C2 1.405(4) .
C1 C4 1.503(4) .
C2 C3 1.385(4) .
C2 H2 0.9400 .
C3 C5 1.512(4) .
C4 H4A 0.9700 .
C4 H4B 0.9700 .
C4 H4C 0.9700 .
C5 H5A 0.9700 .
C5 H5B 0.9700 .
C5 H5C 0.9700 .
C11 H11A 0.9700 .
C11 H11B 0.9700 .
C11 H11C 0.9700 .
C12 H12A 0.9700 .
C12 H12B 0.9700 .
C12 H12C 0.9700 .
C13 H13A 0.9700 .
C13 H13B 0.9700 .
C13 H13C 0.9700 .
C14 H14A 0.9700 .
C14 H14B 0.9700 .
C14 H14C 0.9700 .
C15 H15A 0.9700 .
C15 H15B 0.9700 .
C15 H15C 0.9700 .
C16 H16A 0.9700 .
C16 H16B 0.9700 .
C16 H16C 0.9700 .
C21 C26 1.386(4) .
C21 C22 1.401(4) .
C22 C23 1.403(4) .
C22 C27 1.426(4) .
C23 C24 1.369(5) .
C23 H23 0.9400 .
C24 C25 1.373(5) .
C24 H24 0.9400 .
C25 C26 1.377(4) .
C25 H25 0.9400 .
C26 H26 0.9400 .
C31 C32 1.390(4) .
C31 C36 1.391(4) .
C32 C33 1.408(4) .
C32 C37 1.438(5) .
C33 C34 1.371(5) .
C33 H33 0.9400 .
C34 C35 1.359(6) .
C34 H34 0.9400 .
C35 C36 1.383(5) .
C35 H35 0.9400 .
C36 H36 0.9400 .

loop_
_geom_torsion_atom_site_label_1
_geom_torsion_atom_site_label_2
_geom_torsion_atom_site_label_3
_geom_torsion_atom_site_label_4
_geom_torsion
_geom_torsion_site_symmetry_1
N3 Zn1 N1 C1 -164.4(2) .
N2 Zn1 N1 C1 -15.1(2) .
N27 Zn1 N1 C1 74.8(2) 2_766
N3 Zn1 N1 C21 23.5(2) .
N2 Zn1 N1 C21 172.85(19) .
N27 Zn1 N1 C21 -97.3(2) 2_766
N3 Zn1 N2 C3 168.8(2) .
N1 Zn1 N2 C3 21.1(2) .
N27 Zn1 N2 C3 -74.1(2) 2_766
N3 Zn1 N2 C31 -18.8(3) .
N1 Zn1 N2 C31 -166.5(2) .
N27 Zn1 N2 C31 98.3(2) 2_766
C16 Si2 N3 Si1 175.05(18) .
C14 Si2 N3 Si1 57.4(2) .
C15 Si2 N3 Si1 -64.8(3) .
C16 Si2 N3 Zn1 -12.0(2) .
C14 Si2 N3 Zn1 -129.67(17) .
C15 Si2 N3 Zn1 108.2(2) .
C11 Si1 N3 Si2 -137.4(2) .
C13 Si1 N3 Si2 101.5(2) .
C12 Si1 N3 Si2 -17.5(3) .
C11 Si1 N3 Zn1 49.8(2) .
C13 Si1 N3 Zn1 -71.3(2) .
C12 Si1 N3 Zn1 169.7(2) .
N1 Zn1 N3 Si2 90.69(16) .
N2 Zn1 N3 Si2 -48.8(2) .
N27 Zn1 N3 Si2 -155.98(13) 2_766
N1 Zn1 N3 Si1 -95.73(16) .
N2 Zn1 N3 Si1 124.82(15) .
N27 Zn1 N3 Si1 17.60(18) 2_766
C21 N1 C1 C2 176.2(3) .
Zn1 N1 C1 C2 4.3(4) .
C21 N1 C1 C4 -3.7(4) .
Zn1 N1 C1 C4 -175.6(2) .
N1 C1 C2 C3 6.9(5) .
C4 C1 C2 C3 -173.2(3) .
C31 N2 C3 C2 170.6(3) .
Zn1 N2 C3 C2 -17.3(4) .
C31 N2 C3 C5 -12.2(5) .
Zn1 N2 C3 C5 159.9(3) .
C1 C2 C3 N2 0.9(6) .
C1 C2 C3 C5 -176.5(3) .
C1 N1 C21 C26 110.0(3) .
Zn1 N1 C21 C26 -77.8(3) .
C1 N1 C21 C22 -74.0(3) .
Zn1 N1 C21 C22 98.2(3) .
C26 C21 C22 C23 -2.6(4) .
N1 C21 C22 C23 -178.7(3) .
C26 C21 C22 C27 177.4(3) .
N1 C21 C22 C27 1.3(4) .
C21 C22 C23 C24 -0.3(5) .
C27 C22 C23 C24 179.7(3) .
C22 C23 C24 C25 1.5(5) .
C23 C24 C25 C26 0.2(5) .
C24 C25 C26 C21 -3.2(5) .
C22 C21 C26 C25 4.3(4) .
N1 C21 C26 C25 -179.6(3) .
Zn1 N27 C27 C22 39(9) 2_766
C21 C22 C27 N27 172(8) .
C23 C22 C27 N27 -8(9) .
C3 N2 C31 C32 -60.2(4) .
Zn1 N2 C31 C32 127.6(2) .
C3 N2 C31 C36 124.2(3) .
Zn1 N2 C31 C36 -47.9(3) .
C36 C31 C32 C33 -0.8(4) .
N2 C31 C32 C33 -176.5(3) .
C36 C31 C32 C37 177.1(3) .
N2 C31 C32 C37 1.4(4) .
C31 C32 C33 C34 0.6(5) .
C37 C32 C33 C34 -177.4(3) .
C32 C33 C34 C35 0.1(5) .
C33 C34 C35 C36 -0.5(6) .
C34 C35 C36 C31 0.2(6) .
C32 C31 C36 C35 0.4(5) .
N2 C31 C36 C35 176.2(3) .
C31 C32 C37 N37 161(26) .
C33 C32 C37 N37 -21(26) .

loop_
_platon_squeeze_void_nr
_platon_squeeze_void_average_x
_platon_squeeze_void_average_y
_platon_squeeze_void_average_z
_platon_squeeze_void_volume
_platon_squeeze_void_count_electrons
_platon_squeeze_void_content
1 -0.015 0.000 0.000 345 22 ' '
